data_7158362
loop_
_publ_author_name
'Xiao, Jian'
'Zhao, Jun'
'Wang, Ya-Wen'
'Luo, Gan'
'Peng, Yu'

_publ_section_title
;
 Total syntheses of (+)-adunctins C and D: assignment of their absolute
 configurations.
;
_journal_issue 45
_journal_name_full 'Organic &amp; biomolecular chemistry'
_journal_page_first 9840
_journal_page_last 9843
_journal_paper_doi 10.1039/d1ob02055b
_journal_volume 19
_journal_year 2021
_chemical_formula_moiety 'C26 H28 O4'
_chemical_formula_sum 'C26 H28 O4'
_chemical_formula_weight 404.48
_space_group_crystal_system monoclinic
_space_group_IT_number 15
_space_group_name_Hall '-I 2ya'
_space_group_name_H-M_alt 'I 1 2/a 1'
_atom_sites_solution_hydrogens geom
_atom_sites_solution_primary direct
_audit_creation_date 2020-06-05
_audit_creation_method
;
Olex2 1.3
(compiled 2020.02.04 svn.rd84adfe8 for OlexSys, GUI svn.r6032)
;
_audit_update_record
;
2020-08-17 deposited with the CCDC.	2021-10-29 downloaded from the CCDC.
;
_cell_angle_alpha 90
_cell_angle_beta 98.257(3)
_cell_angle_gamma 90
_cell_formula_units_Z 8
_cell_length_a 20.8005(6)
_cell_length_b 5.76195(16)
_cell_length_c 37.1847(13)
_cell_measurement_reflns_used 3211
_cell_measurement_temperature 293.32(10)
_cell_measurement_theta_max 69.5910
_cell_measurement_theta_min 4.8010
_cell_volume 4410.4(2)
_computing_cell_refinement 'CrysAlisPro 1.171.38.43f (Rigaku OD, 2015)'
_computing_data_collection 'CrysAlisPro 1.171.38.43f (Rigaku OD, 2015)'
_computing_data_reduction 'CrysAlisPro 1.171.38.43f (Rigaku OD, 2015)'
_computing_molecular_graphics 'Olex2 1.3 (Dolomanov et al., 2009)'
_computing_publication_material 'Olex2 1.3 (Dolomanov et al., 2009)'
_computing_structure_refinement 'SHELXL 2018/3 (Sheldrick, 2015)'
_computing_structure_solution 'SHELXS  (Sheldrick, 2008)'
_diffrn_ambient_environment air
_diffrn_ambient_temperature 293.32(10)
_diffrn_detector 'CCD plate'
_diffrn_detector_area_resol_mean 8.0367
_diffrn_detector_type Eos
_diffrn_measured_fraction_theta_full 0.997
_diffrn_measured_fraction_theta_max 0.997
_diffrn_measurement_details
;
List of Runs (angles in degrees, time in seconds):

  # Type    Start    End  Width  t~exp~   \w     \q     \k     \f   Frames
#--------------------------------------------------------------------------
  1  \w     41.00  98.00   1.00    3.00    --   54.00  57.00   0.00   57
  2  \w    131.00 157.00   1.00   16.00    --  108.00 111.00  90.00   26
  3  \w     97.00 178.00   1.00   16.00    --  108.00  50.00  60.00   81
  4  \w    116.00 168.00   1.00   16.00    --  108.00 111.00 -60.00   52
  5  \w     74.00 178.00   1.00   16.00    --  108.00  25.00   0.00  104
  6  \w     52.00 111.00   1.00    3.00    --   54.00-125.00 -30.00   59
  7  \w     43.00  79.00   1.00   16.00    --  108.00 -50.00  90.00   36
  8  \w     37.00 111.00   1.00   16.00    --  108.00-111.00-120.00   74
  9  \w     43.00 129.00   1.00   16.00    --  108.00 -50.00-180.00   86
 10  \w     47.00 111.00   1.00    3.00    --   54.00  57.00-150.00   64
 11  \w     22.00  68.00   1.00    1.00    --    0.00  77.00-120.00   46
 12  \w     -5.00  65.00   1.00    1.00    --    0.00  57.00-180.00   70
 13  \w     -9.00  77.00   1.00    3.00    --   54.00 -38.00-150.00   86
;
_diffrn_measurement_device 'four-circle diffractometer'
_diffrn_measurement_device_type 'SuperNova, Dual, Cu at zero, Eos'
_diffrn_measurement_method '\w scans'
_diffrn_orient_matrix_type 'CrysAlisPro convention (1999,Acta A55,543-557)'
_diffrn_orient_matrix_UB_11 -0.0158751000
_diffrn_orient_matrix_UB_12 0.0544275000
_diffrn_orient_matrix_UB_13 -0.0408875000
_diffrn_orient_matrix_UB_21 0.0725947000
_diffrn_orient_matrix_UB_22 -0.0203390000
_diffrn_orient_matrix_UB_23 -0.0037460000
_diffrn_orient_matrix_UB_31 -0.0089723000
_diffrn_orient_matrix_UB_32 -0.2609166000
_diffrn_orient_matrix_UB_33 -0.0082275000
_diffrn_radiation_monochromator mirror
_diffrn_radiation_probe x-ray
_diffrn_radiation_type 'Cu K\a'
_diffrn_radiation_wavelength 1.54184
_diffrn_reflns_av_R_equivalents 0.0228
_diffrn_reflns_av_unetI/netI 0.0310
_diffrn_reflns_Laue_measured_fraction_full 0.997
_diffrn_reflns_Laue_measured_fraction_max 0.997
_diffrn_reflns_limit_h_max 23
_diffrn_reflns_limit_h_min -24
_diffrn_reflns_limit_k_max 4
_diffrn_reflns_limit_k_min -6
_diffrn_reflns_limit_l_max 44
_diffrn_reflns_limit_l_min -34
_diffrn_reflns_number 6987
_diffrn_reflns_point_group_measured_fraction_full 0.997
_diffrn_reflns_point_group_measured_fraction_max 0.997
_diffrn_reflns_theta_full 66.549
_diffrn_reflns_theta_max 66.549
_diffrn_reflns_theta_min 4.296
_diffrn_source 'micro-focus sealed X-ray tube'
_diffrn_source_type 'SuperNova (Cu) X-ray Source'
_exptl_absorpt_coefficient_mu 0.648
_exptl_absorpt_correction_T_max 1.00000
_exptl_absorpt_correction_T_min 0.89711
_exptl_absorpt_correction_type multi-scan
_exptl_absorpt_process_details
;
CrysAlisPro 1.171.38.43f (Rigaku Oxford Diffraction, 2015)
Empirical absorption correction using spherical harmonics,
 implemented in SCALE3 ABSPACK scaling algorithm.
;
_exptl_crystal_colour 'clear light colourless'
_exptl_crystal_colour_lustre clear
_exptl_crystal_colour_modifier light
_exptl_crystal_colour_primary colourless
_exptl_crystal_density_diffrn 1.218
_exptl_crystal_description block
_exptl_crystal_F_000 1728
_exptl_crystal_size_max 0.15
_exptl_crystal_size_mid 0.11
_exptl_crystal_size_min 0.09
_refine_diff_density_max 0.458
_refine_diff_density_min -0.208
_refine_diff_density_rms 0.042
_refine_ls_extinction_method none
_refine_ls_goodness_of_fit_ref 1.041
_refine_ls_hydrogen_treatment constr
_refine_ls_matrix_type full
_refine_ls_number_parameters 301
_refine_ls_number_reflns 3866
_refine_ls_number_restraints 24
_refine_ls_restrained_S_all 1.081
_refine_ls_R_factor_all 0.0670
_refine_ls_R_factor_gt 0.0546
_refine_ls_shift/su_max 0.000
_refine_ls_shift/su_mean 0.000
_refine_ls_structure_factor_coef Fsqd
_refine_ls_weighting_details 'w=1/[\s^2^(Fo^2^)+(0.0910P)^2^+1.8024P] where P=(Fo^2^+2Fc^2^)/3'
_refine_ls_weighting_scheme calc
_refine_ls_wR_factor_gt 0.1536
_refine_ls_wR_factor_ref 0.1664
_reflns_Friedel_coverage 0.000
_reflns_number_gt 3054
_reflns_number_total 3866
_reflns_threshold_expression 'I > 2\s(I)'
_cod_data_source_file d1ob02055b2.cif
_cod_data_source_block zhaungzhy_0525
_cod_depositor_comments 'Adding full bibliography for 7158361--7158363.cif.'
_cod_original_cell_volume 4410.5(2)
_cod_database_code 7158362
_shelx_shelxl_version_number 2018/3
_shelx_space_group_comment
;
The symmetry employed for this shelxl refinement is uniquely defined
by the following loop, which should always be used as a source of
symmetry information in preference to the above space-group names.
They are only intended as comments.
;
_shelx_estimated_absorpt_t_max 0.944
_shelx_estimated_absorpt_t_min 0.909
_reflns_odcompleteness_completeness 99.79
_reflns_odcompleteness_iscentric 1
_reflns_odcompleteness_theta 66.97
_olex2_refinement_description
;
1. Fixed Uiso
 At 1.2 times of:
  All C(H) groups, {H19,H19A,H19B} of C19, {H24,H24A,H24B} of C24, All C(H,H)
  groups
 At 1.5 times of:
  All O(H) groups, {H23A,H23B,H23C} of C23, {H31A,H31B,H31C} of C31
2. Uiso/Uaniso restraints and constraints
Uanis(C2) \\sim Ueq, Uanis(C28) \\sim Ueq, Uanis(C31) \\sim Ueq, Uanis(C1)
\\sim Ueq: with sigma of 0.01 and sigma for terminal atoms of 0.02
3. Others
 Fixed Sof: H19(0.5) H19A(0.5) H19B(0.5) H24(0.5) H24A(0.5) H24B(0.5) H25(0.5)
 H25A(0.5) C26(0.5) H26(0.5) C2(0.55) H2A(0.55) H2B(0.55) C1(0.45) H1A(0.45)
 H1B(0.45) C27(0.5) H27(0.5) C4(0.5) H4A(0.5) H4B(0.5) C3(0.5) H3A(0.5) H3B(0.5)
4.a Ternary CH refined with riding coordinates:
 C25(H25), C25(H25A)
4.b Secondary CH2 refined with riding coordinates:
 C11(H11A,H11B), C14(H14A,H14B), C19(H19A,H19B), C21(H21A,H21B), C24(H24A,
 H24B), C4(H4A,H4B), C3(H3A,H3B)
4.c Aromatic/amide H refined with riding coordinates:
 C12(H12), C15(H15), C17(H17), C18(H18), C19(H19), C20(H20), C22(H22),
 C24(H24), C26(H26), C27(H27)
4.d X=CH2 refined with riding coordinates:
 C2(H2A,H2B), C1(H1A,H1B)
4.e Idealised Me refined as rotating group:
 C23(H23A,H23B,H23C), C31(H31A,H31B,H31C)
4.f Idealised tetrahedral OH refined as rotating group:
 O4(H4)
;
_olex2_date_sample_data_collection 2020-05-25
_olex2_submission_special_instructions 'No special instructions were received'
_oxdiff_exptl_absorpt_empirical_details
;
Empirical correction (ABSPACK) includes:
- Absorption correction using spherical harmonics
- Frame scaling
;
_oxdiff_exptl_absorpt_empirical_full_max 1.393
_oxdiff_exptl_absorpt_empirical_full_min 0.390

loop_
_space_group_symop_operation_xyz
'x, y, z'
'-x+1/2, y, -z'
'x+1/2, y+1/2, z+1/2'
'-x+1, y+1/2, -z+1/2'
'-x, -y, -z'
'x-1/2, -y, z'
'-x+1/2, -y+1/2, -z+1/2'
'x, -y+1/2, z+1/2'

loop_
_atom_site_label
_atom_site_type_symbol
_atom_site_fract_x
_atom_site_fract_y
_atom_site_fract_z
_atom_site_U_iso_or_equiv
_atom_site_adp_type
_atom_site_occupancy
_atom_site_site_symmetry_order
_atom_site_calc_flag
_atom_site_refinement_flags_posn
_atom_site_refinement_flags_adp
_atom_site_refinement_flags_occupancy
_atom_site_disorder_assembly
_atom_site_disorder_group
O1 O 0.14043(8) 0.3035(3) 0.01167(4) 0.0671(4) Uani 1 1 d . . . . .
O2 O 0.10717(7) 0.3076(2) 0.12202(4) 0.0547(4) Uani 1 1 d . . . . .
O3 O -0.03481(7) 0.9186(3) 0.10174(4) 0.0605(4) Uani 1 1 d . . . . .
O4 O 0.06632(8) 0.6555(3) 0.00225(4) 0.0617(4) Uani 1 1 d . . . . .
H4 H 0.089053 0.549168 -0.003433 0.093 Uiso 1 1 calc R U . . .
C5 C 0.09259(8) 0.4590(3) 0.05984(5) 0.0439(4) Uani 1 1 d . . . . .
C6 C 0.13525(9) 0.2953(4) 0.04446(5) 0.0474(4) Uani 1 1 d . . . . .
C7 C 0.03853(9) 0.6123(3) 0.10922(5) 0.0460(4) Uani 1 1 d . . . . .
C8 C 0.25199(8) -0.2259(3) 0.06988(5) 0.0443(4) Uani 1 1 d . . . . .
C9 C 0.05866(9) 0.6335(4) 0.03752(5) 0.0478(4) Uani 1 1 d . . . . .
C10 C 0.08040(8) 0.4604(3) 0.09608(5) 0.0430(4) Uani 1 1 d . . . . .
C11 C 0.17240(9) 0.1143(3) 0.06804(5) 0.0459(4) Uani 1 1 d . . . . .
H11A H 0.141953 0.019643 0.079063 0.055 Uiso 1 1 calc R U . . .
H11B H 0.200707 0.190918 0.087455 0.055 Uiso 1 1 calc R U . . .
C12 C 0.01711(9) 0.7913(4) 0.05039(6) 0.0511(5) Uani 1 1 d . . . . .
H12 H -0.003461 0.904637 0.035043 0.061 Uiso 1 1 calc R U . . .
C13 C 0.00642(9) 0.7791(3) 0.08635(6) 0.0483(4) Uani 1 1 d . . . . .
C14 C 0.21297(9) -0.0421(4) 0.04745(5) 0.0493(5) Uani 1 1 d . . . . .
H14A H 0.184298 -0.118333 0.028148 0.059 Uiso 1 1 calc R U . . .
H14B H 0.242667 0.054128 0.036122 0.059 Uiso 1 1 calc R U . . .
C15 C 0.25581(11) -0.2467(4) 0.10722(6) 0.0612(6) Uani 1 1 d . . . . .
H15 H 0.232928 -0.143290 0.119815 0.073 Uiso 1 1 calc R U . . .
C16 C 0.09095(10) 0.3867(3) 0.15734(5) 0.0499(5) Uani 1 1 d . . . . .
C17 C 0.28736(9) -0.3859(4) 0.05254(5) 0.0516(5) Uani 1 1 d . . . . .
H17 H 0.285730 -0.377634 0.027449 0.062 Uiso 1 1 calc R U . . .
C18 C 0.32770(11) -0.5727(4) 0.10849(7) 0.0612(5) Uani 1 1 d . . . . .
H18 H 0.352900 -0.686876 0.121365 0.073 Uiso 1 1 calc R U . . .
C19 C 0.14913(11) 0.5096(4) 0.17709(6) 0.0608(5) Uani 1 1 d . . . . .
H19 H 0.174004 0.606575 0.164589 0.073 Uiso 0.5 1 calc R U P A 1
H19A H 0.187736 0.424111 0.173266 0.073 Uiso 0.5 1 calc R U P B 2
H19B H 0.151852 0.661867 0.166270 0.073 Uiso 0.5 1 calc R U P B 2
C20 C 0.29301(12) -0.4183(5) 0.12622(6) 0.0693(6) Uani 1 1 d . . . . .
H20 H 0.294493 -0.429044 0.151277 0.083 Uiso 1 1 calc R U . . .
C21 C 0.03212(10) 0.5491(4) 0.14756(6) 0.0533(5) Uani 1 1 d . . . . .
H21A H -0.008471 0.469261 0.149030 0.064 Uiso 1 1 calc R U . . .
H21B H 0.035163 0.684766 0.163160 0.064 Uiso 1 1 calc R U . . .
C22 C 0.32462(10) -0.5559(4) 0.07141(6) 0.0573(5) Uani 1 1 d . . . . .
H22 H 0.347771 -0.659647 0.059026 0.069 Uiso 1 1 calc R U . . .
C23 C -0.06855(11) 1.0953(4) 0.07979(8) 0.0696(7) Uani 1 1 d . . . . .
H23A H -0.092891 1.026379 0.058580 0.104 Uiso 1 1 calc R U . . .
H23B H -0.037826 1.203901 0.072567 0.104 Uiso 1 1 calc R U . . .
H23C H -0.097649 1.174599 0.093453 0.104 Uiso 1 1 calc R U . . .
C24 C 0.07559(13) 0.1741(4) 0.17813(6) 0.0627(6) Uani 1 1 d . . . . .
H24 H 0.047521 0.062353 0.166689 0.075 Uiso 0.5 1 calc R U P C 2
H24A H 0.034241 0.111421 0.166916 0.075 Uiso 0.5 1 calc R U P D 1
H24B H 0.108564 0.057426 0.176253 0.075 Uiso 0.5 1 calc R U P D 1
C25 C 0.14068(16) 0.3086(5) 0.23619(6) 0.0784(8) Uani 1 1 d . . . . .
H25 H 0.170760 0.176764 0.238130 0.094 Uiso 0.5 1 calc R U P E 1
H25A H 0.184241 0.239930 0.239657 0.094 Uiso 0.5 1 calc R U P F 2
C26 C 0.1646(9) 0.478(3) 0.2127(5) 0.079(4) Uani 0.5 1 d . . P G 1
H26 H 0.195528 0.580562 0.224207 0.095 Uiso 0.5 1 calc R U P G 1
C28 C 0.1292(3) 0.3702(11) 0.27456(9) 0.1470(19) Uani 1 1 d . U . . .
C31 C 0.1883(3) 0.4713(11) 0.29731(11) 0.169(2) Uani 1 1 d . U . . .
H31A H 0.226201 0.386510 0.293014 0.254 Uiso 1 1 calc R U . . .
H31B H 0.183523 0.460772 0.322551 0.254 Uiso 1 1 calc R U . . .
H31C H 0.192911 0.631190 0.290855 0.254 Uiso 1 1 calc R U . . .
C2 C 0.0754(5) 0.421(2) 0.2816(3) 0.173(5) Uani 0.55 1 d . U P H 1
H2A H 0.071377 0.521164 0.300812 0.207 Uiso 0.55 1 calc R U P H 1
H2B H 0.038449 0.360095 0.267813 0.207 Uiso 0.55 1 calc R U P H 1
C1 C 0.0932(6) 0.237(2) 0.2954(2) 0.156(5) Uani 0.45 1 d . U P H 2
H1A H 0.106879 0.220452 0.320204 0.187 Uiso 0.45 1 calc R U P H 2
H1B H 0.055333 0.164742 0.284635 0.187 Uiso 0.45 1 calc R U P H 2
C27 C 0.1021(4) 0.1437(10) 0.21318(18) 0.0763(19) Uani 0.5 1 d . . P G 2
H27 H 0.094623 0.001199 0.223585 0.092 Uiso 0.5 1 calc R U P G 2
C4 C 0.0724(3) 0.2176(12) 0.21623(16) 0.0692(15) Uani 0.5 1 d . . P G 1
H4A H 0.060706 0.075699 0.227744 0.083 Uiso 0.5 1 calc R U P G 1
H4B H 0.039123 0.332564 0.218460 0.083 Uiso 0.5 1 calc R U P G 1
C3 C 0.1498(9) 0.540(3) 0.2169(5) 0.071(3) Uani 0.5 1 d . . P G 2
H3A H 0.115306 0.645415 0.221060 0.085 Uiso 0.5 1 calc R U P G 2
H3B H 0.190783 0.608492 0.227408 0.085 Uiso 0.5 1 calc R U P G 2

loop_
_atom_site_aniso_label
_atom_site_aniso_U_11
_atom_site_aniso_U_22
_atom_site_aniso_U_33
_atom_site_aniso_U_23
_atom_site_aniso_U_13
_atom_site_aniso_U_12
O1 0.0750(10) 0.0852(11) 0.0433(8) 0.0008(7) 0.0161(7) 0.0109(9)
O2 0.0735(9) 0.0499(8) 0.0428(7) 0.0033(6) 0.0154(6) 0.0196(7)
O3 0.0551(8) 0.0546(8) 0.0719(10) 0.0035(7) 0.0093(7) 0.0154(7)
O4 0.0674(9) 0.0737(11) 0.0428(7) 0.0089(7) 0.0035(6) -0.0011(8)
C5 0.0404(8) 0.0481(10) 0.0423(9) 0.0001(8) 0.0033(7) -0.0042(8)
C6 0.0442(9) 0.0561(11) 0.0421(10) -0.0038(8) 0.0067(7) -0.0071(8)
C7 0.0459(9) 0.0435(10) 0.0488(10) 0.0013(8) 0.0079(8) 0.0009(8)
C8 0.0384(8) 0.0500(10) 0.0456(9) -0.0081(8) 0.0100(7) -0.0083(7)
C9 0.0431(9) 0.0549(11) 0.0436(9) 0.0024(8) -0.0003(7) -0.0101(8)
C10 0.0433(9) 0.0395(9) 0.0454(9) 0.0019(7) 0.0043(7) 0.0004(7)
C11 0.0431(9) 0.0530(11) 0.0423(9) -0.0076(8) 0.0082(7) -0.0036(8)
C12 0.0453(9) 0.0490(11) 0.0554(11) 0.0080(9) -0.0044(8) -0.0020(8)
C13 0.0391(8) 0.0436(10) 0.0608(11) -0.0011(8) 0.0025(8) -0.0004(8)
C14 0.0481(9) 0.0585(12) 0.0427(9) -0.0088(9) 0.0115(8) -0.0014(9)
C15 0.0666(12) 0.0712(14) 0.0491(11) -0.0044(10) 0.0195(9) 0.0096(11)
C16 0.0662(11) 0.0421(10) 0.0441(10) 0.0013(8) 0.0172(8) 0.0082(9)
C17 0.0487(10) 0.0604(12) 0.0469(10) -0.0118(9) 0.0110(8) -0.0025(9)
C18 0.0569(11) 0.0588(13) 0.0685(14) 0.0079(10) 0.0108(10) 0.0013(10)
C19 0.0685(13) 0.0602(13) 0.0552(12) 0.0044(10) 0.0145(10) -0.0024(11)
C20 0.0786(15) 0.0828(17) 0.0490(11) 0.0075(11) 0.0175(11) 0.0111(13)
C21 0.0631(11) 0.0461(11) 0.0540(11) 0.0014(9) 0.0191(9) 0.0083(9)
C22 0.0525(10) 0.0564(12) 0.0644(13) -0.0100(10) 0.0129(9) 0.0014(9)
C23 0.0559(12) 0.0542(13) 0.0956(18) 0.0067(12) 0.0000(11) 0.0140(10)
C24 0.0886(16) 0.0439(11) 0.0575(12) 0.0049(9) 0.0172(11) -0.0003(11)
C25 0.108(2) 0.0768(17) 0.0496(13) 0.0062(12) 0.0100(12) 0.0103(15)
C26 0.071(6) 0.094(10) 0.071(7) -0.005(6) 0.004(4) -0.017(5)
C28 0.151(4) 0.235(5) 0.0600(18) -0.028(3) 0.032(2) -0.042(4)
C31 0.196(5) 0.233(6) 0.076(2) -0.044(3) 0.011(3) -0.035(5)
C2 0.124(6) 0.290(13) 0.113(6) -0.072(7) 0.047(5) 0.024(8)
C1 0.168(10) 0.232(12) 0.067(5) 0.039(6) 0.013(5) -0.067(9)
C27 0.128(6) 0.041(3) 0.064(3) 0.014(2) 0.028(4) 0.016(3)
C4 0.091(4) 0.062(4) 0.055(3) 0.018(3) 0.014(3) -0.009(3)
C3 0.093(10) 0.073(7) 0.046(4) -0.004(4) 0.010(5) -0.021(5)

loop_
_atom_type_symbol
_atom_type_description
_atom_type_scat_dispersion_real
_atom_type_scat_dispersion_imag
_atom_type_scat_source
C C 0.0181 0.0091 'International Tables Vol C Tables 4.2.6.8 and 6.1.1.4'
H H 0.0000 0.0000 'International Tables Vol C Tables 4.2.6.8 and 6.1.1.4'
O O 0.0492 0.0322 'International Tables Vol C Tables 4.2.6.8 and 6.1.1.4'

loop_
_geom_angle_atom_site_label_1
_geom_angle_atom_site_label_2
_geom_angle_atom_site_label_3
_geom_angle
_geom_angle_site_symmetry_1
_geom_angle_site_symmetry_3
_geom_angle_publ_flag
C10 O2 C16 107.93(14) . . ?
C13 O3 C23 118.02(18) . . ?
C9 O4 H4 109.5 . . ?
C9 C5 C6 120.26(17) . . ?
C10 C5 C6 125.45(17) . . ?
C10 C5 C9 114.29(17) . . ?
O1 C6 C5 120.13(18) . . ?
O1 C6 C11 119.33(18) . . ?
C5 C6 C11 120.54(16) . . ?
C10 C7 C13 119.79(18) . . ?
C10 C7 C21 109.38(16) . . ?
C13 C7 C21 130.63(18) . . ?
C15 C8 C14 124.29(17) . . ?
C15 C8 C17 116.65(19) . . ?
C17 C8 C14 119.06(17) . . ?
O4 C9 C5 120.96(18) . . ?
O4 C9 C12 116.12(18) . . ?
C12 C9 C5 122.91(18) . . ?
O2 C10 C5 124.19(16) . . ?
O2 C10 C7 112.04(16) . . ?
C7 C10 C5 123.75(17) . . ?
C6 C11 H11A 108.9 . . ?
C6 C11 H11B 108.9 . . ?
C6 C11 C14 113.25(16) . . ?
H11A C11 H11B 107.7 . . ?
C14 C11 H11A 108.9 . . ?
C14 C11 H11B 108.9 . . ?
C9 C12 H12 120.2 . . ?
C9 C12 C13 119.54(18) . . ?
C13 C12 H12 120.2 . . ?
O3 C13 C7 115.33(18) . . ?
O3 C13 C12 124.96(18) . . ?
C12 C13 C7 119.70(18) . . ?
C8 C14 C11 115.59(16) . . ?
C8 C14 H14A 108.4 . . ?
C8 C14 H14B 108.4 . . ?
C11 C14 H14A 108.4 . . ?
C11 C14 H14B 108.4 . . ?
H14A C14 H14B 107.4 . . ?
C8 C15 H15 119.3 . . ?
C8 C15 C20 121.4(2) . . ?
C20 C15 H15 119.3 . . ?
O2 C16 C19 108.08(17) . . ?
O2 C16 C21 104.64(15) . . ?
O2 C16 C24 107.34(16) . . ?
C19 C16 C21 112.71(17) . . ?
C19 C16 C24 110.39(18) . . ?
C24 C16 C21 113.26(18) . . ?
C8 C17 H17 119.0 . . ?
C22 C17 C8 122.04(19) . . ?
C22 C17 H17 119.0 . . ?
C20 C18 H18 120.5 . . ?
C20 C18 C22 119.0(2) . . ?
C22 C18 H18 120.5 . . ?
C16 C19 H19 120.4 . . ?
C16 C19 H19A 108.4 . . ?
C16 C19 H19B 108.4 . . ?
H19A C19 H19B 107.4 . . ?
C26 C19 C16 119.1(9) . . ?
C26 C19 H19 120.4 . . ?
C3 C19 C16 115.7(7) . . ?
C3 C19 H19A 108.4 . . ?
C3 C19 H19B 108.4 . . ?
C15 C20 H20 119.6 . . ?
C18 C20 C15 120.8(2) . . ?
C18 C20 H20 119.6 . . ?
C7 C21 C16 101.32(15) . . ?
C7 C21 H21A 111.5 . . ?
C7 C21 H21B 111.5 . . ?
C16 C21 H21A 111.5 . . ?
C16 C21 H21B 111.5 . . ?
H21A C21 H21B 109.3 . . ?
C17 C22 H22 119.9 . . ?
C18 C22 C17 120.2(2) . . ?
C18 C22 H22 119.9 . . ?
O3 C23 H23A 109.5 . . ?
O3 C23 H23B 109.5 . . ?
O3 C23 H23C 109.5 . . ?
H23A C23 H23B 109.5 . . ?
H23A C23 H23C 109.5 . . ?
H23B C23 H23C 109.5 . . ?
C16 C24 H24 119.6 . . ?
C16 C24 H24A 108.8 . . ?
C16 C24 H24B 108.8 . . ?
H24A C24 H24B 107.7 . . ?
C27 C24 C16 120.9(4) . . ?
C27 C24 H24 119.6 . . ?
C4 C24 C16 113.8(3) . . ?
C4 C24 H24A 108.8 . . ?
C4 C24 H24B 108.8 . . ?
C26 C25 H25 107.2 . . ?
C26 C25 C28 121.5(7) . . ?
C26 C25 C4 107.6(9) . . ?
C28 C25 H25 107.2 . . ?
C28 C25 H25A 103.7 . . ?
C28 C25 C4 105.3(4) . . ?
C28 C25 C3 106.3(6) . . ?
C27 C25 H25A 103.7 . . ?
C27 C25 C28 124.1(4) . . ?
C27 C25 C3 112.9(8) . . ?
C4 C25 H25 107.2 . . ?
C3 C25 H25A 103.7 . . ?
C19 C26 C25 129.7(15) . . ?
C19 C26 H26 115.2 . . ?
C25 C26 H26 115.2 . . ?
C31 C28 C25 113.0(4) . . ?
C2 C28 C25 122.0(6) . . ?
C2 C28 C31 119.1(7) . . ?
C1 C28 C25 124.5(7) . . ?
C1 C28 C31 111.3(6) . . ?
C28 C31 H31A 109.5 . . ?
C28 C31 H31B 109.5 . . ?
C28 C31 H31C 109.5 . . ?
H31A C31 H31B 109.5 . . ?
H31A C31 H31C 109.5 . . ?
H31B C31 H31C 109.5 . . ?
C28 C2 H2A 120.0 . . ?
C28 C2 H2B 120.0 . . ?
H2A C2 H2B 120.0 . . ?
C28 C1 H1A 120.0 . . ?
C28 C1 H1B 120.0 . . ?
H1A C1 H1B 120.0 . . ?
C24 C27 C25 127.0(5) . . ?
C24 C27 H27 116.5 . . ?
C25 C27 H27 116.5 . . ?
C24 C4 C25 110.4(4) . . ?
C24 C4 H4A 109.6 . . ?
C24 C4 H4B 109.6 . . ?
C25 C4 H4A 109.6 . . ?
C25 C4 H4B 109.6 . . ?
H4A C4 H4B 108.1 . . ?
C19 C3 C25 112.3(10) . . ?
C19 C3 H3A 109.2 . . ?
C19 C3 H3B 109.2 . . ?
C25 C3 H3A 109.2 . . ?
C25 C3 H3B 109.2 . . ?
H3A C3 H3B 107.9 . . ?

loop_
_geom_bond_atom_site_label_1
_geom_bond_atom_site_label_2
_geom_bond_distance
_geom_bond_site_symmetry_2
_geom_bond_publ_flag
O1 C6 1.240(2) . ?
O2 C10 1.364(2) . ?
O2 C16 1.474(2) . ?
O3 C13 1.360(2) . ?
O3 C23 1.425(3) . ?
O4 H4 0.8200 . ?
O4 C9 1.350(2) . ?
C5 C6 1.466(3) . ?
C5 C9 1.425(3) . ?
C5 C10 1.407(3) . ?
C6 C11 1.503(3) . ?
C7 C10 1.373(3) . ?
C7 C13 1.389(3) . ?
C7 C21 1.496(3) . ?
C8 C14 1.511(3) . ?
C8 C15 1.385(3) . ?
C8 C17 1.394(3) . ?
C9 C12 1.386(3) . ?
C11 H11A 0.9700 . ?
C11 H11B 0.9700 . ?
C11 C14 1.515(3) . ?
C12 H12 0.9300 . ?
C12 C13 1.388(3) . ?
C14 H14A 0.9700 . ?
C14 H14B 0.9700 . ?
C15 H15 0.9300 . ?
C15 C20 1.385(3) . ?
C16 C19 1.500(3) . ?
C16 C21 1.542(3) . ?
C16 C24 1.507(3) . ?
C17 H17 0.9300 . ?
C17 C22 1.377(3) . ?
C18 H18 0.9300 . ?
C18 C20 1.372(3) . ?
C18 C22 1.375(3) . ?
C19 H19 0.9300 . ?
C19 H19A 0.9700 . ?
C19 H19B 0.9700 . ?
C19 C26 1.33(2) . ?
C19 C3 1.490(16) . ?
C20 H20 0.9300 . ?
C21 H21A 0.9700 . ?
C21 H21B 0.9700 . ?
C22 H22 0.9300 . ?
C23 H23A 0.9600 . ?
C23 H23B 0.9600 . ?
C23 H23C 0.9600 . ?
C24 H24 0.9300 . ?
C24 H24A 0.9700 . ?
C24 H24B 0.9700 . ?
C24 C27 1.352(7) . ?
C24 C4 1.450(7) . ?
C25 H25 0.9800 . ?
C25 H25A 0.9800 . ?
C25 C26 1.45(2) . ?
C25 C28 1.522(4) . ?
C25 C27 1.443(8) . ?
C25 C4 1.594(7) . ?
C25 C3 1.536(18) . ?
C26 H26 0.9300 . ?
C28 C31 1.506(6) . ?
C28 C2 1.221(9) . ?
C28 C1 1.384(10) . ?
C31 H31A 0.9600 . ?
C31 H31B 0.9600 . ?
C31 H31C 0.9600 . ?
C2 H2A 0.9300 . ?
C2 H2B 0.9300 . ?
C1 H1A 0.9300 . ?
C1 H1B 0.9300 . ?
C27 H27 0.9300 . ?
C4 H4A 0.9700 . ?
C4 H4B 0.9700 . ?
C3 H3A 0.9700 . ?
C3 H3B 0.9700 . ?

loop_
_geom_torsion_atom_site_label_1
_geom_torsion_atom_site_label_2
_geom_torsion_atom_site_label_3
_geom_torsion_atom_site_label_4
_geom_torsion
_geom_torsion_site_symmetry_1
_geom_torsion_site_symmetry_2
_geom_torsion_site_symmetry_3
_geom_torsion_site_symmetry_4
_geom_torsion_publ_flag
O1 C6 C11 C14 -0.2(3) . . . . ?
O2 C16 C19 C26 -140.4(6) . . . . ?
O2 C16 C19 C3 -162.4(6) . . . . ?
O2 C16 C21 C7 -20.9(2) . . . . ?
O2 C16 C24 C27 132.4(4) . . . . ?
O2 C16 C24 C4 167.4(3) . . . . ?
O4 C9 C12 C13 179.64(17) . . . . ?
C5 C6 C11 C14 178.96(16) . . . . ?
C5 C9 C12 C13 -1.3(3) . . . . ?
C6 C5 C9 O4 -1.7(3) . . . . ?
C6 C5 C9 C12 179.24(17) . . . . ?
C6 C5 C10 O2 0.1(3) . . . . ?
C6 C5 C10 C7 -177.95(17) . . . . ?
C6 C11 C14 C8 179.36(15) . . . . ?
C8 C15 C20 C18 0.4(4) . . . . ?
C8 C17 C22 C18 0.2(3) . . . . ?
C9 C5 C6 O1 -2.3(3) . . . . ?
C9 C5 C6 C11 178.57(16) . . . . ?
C9 C5 C10 O2 179.34(17) . . . . ?
C9 C5 C10 C7 1.3(3) . . . . ?
C9 C12 C13 O3 -177.63(17) . . . . ?
C9 C12 C13 C7 1.4(3) . . . . ?
C10 O2 C16 C19 -100.47(18) . . . . ?
C10 O2 C16 C21 19.9(2) . . . . ?
C10 O2 C16 C24 140.46(18) . . . . ?
C10 C5 C6 O1 176.96(18) . . . . ?
C10 C5 C6 C11 -2.2(3) . . . . ?
C10 C5 C9 O4 178.99(16) . . . . ?
C10 C5 C9 C12 0.0(3) . . . . ?
C10 C7 C13 O3 178.90(16) . . . . ?
C10 C7 C13 C12 -0.2(3) . . . . ?
C10 C7 C21 C16 15.7(2) . . . . ?
C13 C7 C10 O2 -179.44(16) . . . . ?
C13 C7 C10 C5 -1.2(3) . . . . ?
C13 C7 C21 C16 -169.6(2) . . . . ?
C14 C8 C15 C20 -179.4(2) . . . . ?
C14 C8 C17 C22 179.11(18) . . . . ?
C15 C8 C14 C11 -4.6(3) . . . . ?
C15 C8 C17 C22 -0.3(3) . . . . ?
C16 O2 C10 C5 171.37(17) . . . . ?
C16 O2 C10 C7 -10.4(2) . . . . ?
C16 C19 C26 C25 12.0(14) . . . . ?
C16 C19 C3 C25 54.0(11) . . . . ?
C16 C24 C27 C25 7.1(8) . . . . ?
C16 C24 C4 C25 -61.5(5) . . . . ?
C17 C8 C14 C11 175.99(16) . . . . ?
C17 C8 C15 C20 0.0(3) . . . . ?
C19 C16 C21 C7 96.33(19) . . . . ?
C19 C16 C24 C27 14.8(5) . . . . ?
C19 C16 C24 C4 49.8(4) . . . . ?
C20 C18 C22 C17 0.2(3) . . . . ?
C21 C7 C10 O2 -4.1(2) . . . . ?
C21 C7 C10 C5 174.16(17) . . . . ?
C21 C7 C13 O3 4.7(3) . . . . ?
C21 C7 C13 C12 -174.45(19) . . . . ?
C21 C16 C19 C26 104.4(6) . . . . ?
C21 C16 C19 C3 82.5(7) . . . . ?
C21 C16 C24 C27 -112.6(4) . . . . ?
C21 C16 C24 C4 -77.6(4) . . . . ?
C22 C18 C20 C15 -0.5(4) . . . . ?
C23 O3 C13 C7 179.15(17) . . . . ?
C23 O3 C13 C12 -1.8(3) . . . . ?
C24 C16 C19 C26 -23.3(7) . . . . ?
C24 C16 C19 C3 -45.3(7) . . . . ?
C24 C16 C21 C7 -137.45(18) . . . . ?
C26 C25 C28 C31 -54.9(10) . . . . ?
C26 C25 C28 C2 97.6(13) . . . . ?
C26 C25 C4 C24 43.6(7) . . . . ?
C28 C25 C26 C19 -142.4(9) . . . . ?
C28 C25 C27 C24 131.6(6) . . . . ?
C28 C25 C4 C24 174.5(4) . . . . ?
C28 C25 C3 C19 -169.2(8) . . . . ?
C27 C25 C28 C31 158.3(5) . . . . ?
C27 C25 C28 C1 17.9(11) . . . . ?
C27 C25 C3 C19 -30.0(12) . . . . ?
C4 C25 C26 C19 -21.1(13) . . . . ?
C4 C25 C28 C31 -177.3(5) . . . . ?
C4 C25 C28 C2 -24.7(11) . . . . ?
C3 C25 C28 C31 -68.1(9) . . . . ?
C3 C25 C28 C1 151.4(11) . . . . ?
C3 C25 C27 C24 0.7(10) . . . . ?
